data_7241696
loop_
_publ_author_name
'Peewasan, Krisana'
'Merkel, Marcel P.'
'Fuhr, Olaf'
'Anson, Christopher E.'
'Powell, Annie K.'

_publ_section_title
;
 A multifunctional use of bis(methylene)bis(5-bromo-2-hydroxyl
 salicyloylhydrazone): from metal sensing to ambient catalysis of A3
 coupling reactions
;
_journal_issue 67
_journal_name_full 'RSC Advances'
_journal_page_first 40739
_journal_page_last 40744
_journal_paper_doi 10.1039/D0RA07687B
_journal_volume 10
_journal_year 2020
_chemical_formula_moiety 'C34 H33 Br2 Cu2 N8 O12, 0.5(H2 O), N O3, 2(C2 H3 N)'
_chemical_formula_sum 'C38 H40 Br2 Cu2 N11 O15.5'
_chemical_formula_weight 1185.71
_space_group_crystal_system triclinic
_space_group_IT_number 2
_space_group_name_Hall '-P 1'
_space_group_name_H-M_alt 'P -1'
_atom_sites_solution_hydrogens mixed
_atom_sites_solution_primary 'intrinsic phasing'
_atom_sites_solution_secondary difmap
_audit_creation_date 2020-10-01
_audit_creation_method
;
Olex2 1.2
(compiled 2018.05.29 svn.r3508 for OlexSys, GUI svn.r5506)
;
_audit_update_record
;
2020-10-06 deposited with the CCDC.	2020-10-20 downloaded from the CCDC.
;
_cell_angle_alpha 109.496(3)
_cell_angle_beta 94.616(3)
_cell_angle_gamma 99.025(3)
_cell_formula_units_Z 2
_cell_length_a 9.3905(4)
_cell_length_b 14.9547(6)
_cell_length_c 17.6271(6)
_cell_measurement_reflns_used 19644
_cell_measurement_temperature 180
_cell_measurement_theta_max 64.14
_cell_measurement_theta_min 2.34
_cell_volume 2281.02(16)
_computing_cell_refinement
;
X-Area Recipe 1.34.0.0 (STOE, 2019)
;
_computing_data_collection
;
X-Area Pilatus3_SV 1.31.154.0 (STOE, 2019)
;
_computing_data_reduction
;
X-Area Integrate 1.77.0.0 (STOE, 2019)
X-Area LANA 1.77.1.0 (STOE, 2019)
;
_computing_molecular_graphics 'Diamond 4 (Crystal Impact, 2017)'
_computing_publication_material 'Olex2 (Dolomanov et al., 2009)'
_computing_structure_refinement 'ShelXL (Sheldrick, 2015)'
_computing_structure_solution 'ShelXT (Sheldrick, 2015)'
_diffrn_ambient_temperature 180(2)
_diffrn_detector_area_resol_mean 13.33
_diffrn_detector_type DECTRIS
_diffrn_measured_fraction_theta_full 0.980
_diffrn_measured_fraction_theta_max 0.974
_diffrn_measurement_device 'Eulerian 4-circle diffractometer'
_diffrn_measurement_device_type 'Stoe StadiVari'
_diffrn_measurement_method 'rotation method, \w scans'
_diffrn_radiation_collimation '1.2 0.6 mm diameter'
_diffrn_radiation_monochromator 'Graded multilayer mirror'
_diffrn_radiation_polarisn_norm 0
_diffrn_radiation_probe x-ray
_diffrn_radiation_type GaK\a
_diffrn_radiation_wavelength 1.34143
_diffrn_reflns_av_R_equivalents 0.0343
_diffrn_reflns_av_unetI/netI 0.0427
_diffrn_reflns_Laue_measured_fraction_full 0.980
_diffrn_reflns_Laue_measured_fraction_max 0.974
_diffrn_reflns_limit_h_max 11
_diffrn_reflns_limit_h_min -11
_diffrn_reflns_limit_k_max 18
_diffrn_reflns_limit_k_min -6
_diffrn_reflns_limit_l_max 20
_diffrn_reflns_limit_l_min -22
_diffrn_reflns_number 23734
_diffrn_reflns_point_group_measured_fraction_full 0.980
_diffrn_reflns_point_group_measured_fraction_max 0.974
_diffrn_reflns_theta_full 53.597
_diffrn_reflns_theta_max 58.104
_diffrn_reflns_theta_min 4.190
_diffrn_source_target Ga
_diffrn_source_type 'Metaljet D2'
_exptl_absorpt_coefficient_mu 6.914
_exptl_absorpt_correction_T_max 1.0000
_exptl_absorpt_correction_T_min 0.2795
_exptl_absorpt_correction_type multi-scan
_exptl_absorpt_process_details
;
STOE LANA, absorption correction by scaling of reflection intensities.
J. Koziskova, F. Hahn, J. Richter, J. Kozisek, "Comparison of different
absorption corrections on the model structure of tetrakis(\m~2~-acetato)-
diaqua-di-copper(II)", Acta Chimica Slovaca, vol. 9, no. 2, 2016, pp. 136 - 140.
;
_exptl_crystal_colour green
_exptl_crystal_colour_primary green
_exptl_crystal_density_diffrn 1.726
_exptl_crystal_description needle
_exptl_crystal_F_000 1194
_exptl_crystal_size_max 0.14
_exptl_crystal_size_mid 0.03
_exptl_crystal_size_min 0.02
_refine_diff_density_max 0.812
_refine_diff_density_min -0.694
_refine_diff_density_rms 0.077
_refine_ls_extinction_method none
_refine_ls_goodness_of_fit_ref 1.039
_refine_ls_hydrogen_treatment mixed
_refine_ls_matrix_type full
_refine_ls_number_parameters 664
_refine_ls_number_reflns 9418
_refine_ls_number_restraints 18
_refine_ls_restrained_S_all 1.043
_refine_ls_R_factor_all 0.0662
_refine_ls_R_factor_gt 0.0426
_refine_ls_shift/su_max 0.001
_refine_ls_shift/su_mean 0.000
_refine_ls_structure_factor_coef Fsqd
_refine_ls_weighting_details 'w=1/[\s^2^(Fo^2^)+(0.0653P)^2^+0.2616P] where P=(Fo^2^+2Fc^2^)/3'
_refine_ls_weighting_scheme calc
_refine_ls_wR_factor_gt 0.1056
_refine_ls_wR_factor_ref 0.1150
_reflns_Friedel_coverage 0.000
_reflns_number_gt 6929
_reflns_number_total 9418
_reflns_threshold_expression 'I > 2\s(I)'
_cod_data_source_file d0ra07687b2.cif
_cod_data_source_block kp439-re
_cod_database_code 7241696
_shelx_shelxl_version_number 2018/3
_shelx_space_group_comment
;
The symmetry employed for this shelxl refinement is uniquely defined
by the following loop, which should always be used as a source of
symmetry information in preference to the above space-group names.
They are only intended as comments.
;
_shelx_estimated_absorpt_t_max 0.874
_shelx_estimated_absorpt_t_min 0.444
_olex2_refinement_description
;
1. Fixed Uiso
 At 1.2 times of:
  All C(H) groups, All C(H,H) groups
 At 1.5 times of:
  All C(H,H,H) groups, All O(H,H) groups
2. Restrained distances
 O1-H1 = O6-H6
 0.88 with sigma of 0.04
 N3-H3 = N4-H4 = N1-H1A
 0.84 with sigma of 0.04
 O16-H16D = O16-H16C
 0.88 with sigma of 0.04
 O11B-N8 \\sim O10B-N8
 with sigma of 0.02
 O10B-O11B \\sim O11B-O12B \\sim O12B-O10B
 with sigma of 0.02
 O12A-N8 \\sim O12B-N8
 with sigma of 0.02
3. Uiso/Uaniso restraints and constraints
O12A \\sim O12B: within 2A with sigma of 0.04 and sigma for terminal atoms of
0.08
4. Others
 Fixed Sof: O10A(0.78) O10B(0.22) O11A(0.78) O11B(0.22) O12A(0.78) O12B(0.22)
 O16(0.5) H16C(0.5) H16D(0.5)
5.a Secondary CH2 refined with riding coordinates:
 C15(H15A,H15B), C16(H16A,H16B), C17(H17A,H17B), C20(H20A,H20B)
5.b Aromatic/amide H refined with riding coordinates:
 C2(H2), C3(H3A), C4(H4A), C5(H5), C8(H8), C12(H12), C14(H14), C24(H24),
 C26(H26), C27(H27), C31(H31), C32(H32), C33(H33), C34(H34)
5.c Idealised Me refined as rotating group:
 C18(H18A,H18B,H18C), C19(H19A,H19B,H19C), C36(H36A,H36B,H36C), C38(H38A,H38B,
 H38C)
;
_olex2_submission_special_instructions 'No special instructions were received'

loop_
_space_group_symop_operation_xyz
'x, y, z'
'-x, -y, -z'

loop_
_atom_site_label
_atom_site_type_symbol
_atom_site_fract_x
_atom_site_fract_y
_atom_site_fract_z
_atom_site_U_iso_or_equiv
_atom_site_adp_type
_atom_site_occupancy
_atom_site_site_symmetry_order
_atom_site_calc_flag
_atom_site_refinement_flags_posn
_atom_site_refinement_flags_adp
_atom_site_refinement_flags_occupancy
_atom_site_disorder_assembly
_atom_site_disorder_group
Br1 Br 0.52746(5) 0.37292(3) 0.21721(2) 0.04254(12) Uani 1 1 d . . . . .
Br2 Br 0.45293(6) 0.45656(3) -0.41641(3) 0.05348(14) Uani 1 1 d . . . . .
Cu1 Cu 0.60416(5) -0.01069(4) -0.15958(3) 0.02732(13) Uani 1 1 d . . . . .
Cu2 Cu 0.58192(6) 0.01275(4) -0.35449(3) 0.02846(13) Uani 1 1 d . . . . .
O1 O 0.9436(3) -0.1570(2) 0.0014(2) 0.0532(8) Uani 1 1 d D . . . .
H1 H 1.000(5) -0.135(4) 0.045(2) 0.075(18) Uiso 1 1 d D . . . .
O2 O 0.7023(3) -0.12172(17) -0.18788(14) 0.0341(5) Uani 1 1 d . . . . .
O3 O 0.4963(2) 0.08843(16) -0.12185(13) 0.0287(5) Uani 1 1 d . . . . .
O4 O 0.4850(3) 0.11622(16) -0.31156(14) 0.0308(5) Uani 1 1 d . . . . .
O5 O 0.6788(3) -0.09186(17) -0.40465(14) 0.0341(5) Uani 1 1 d . . . . .
O6 O 0.8970(3) -0.0575(2) -0.59610(16) 0.0413(6) Uani 1 1 d D . . . .
H6 H 0.830(5) -0.025(4) -0.572(3) 0.085(19) Uiso 1 1 d D . . . .
O7 O 0.5123(3) -0.04503(17) -0.27371(14) 0.0312(5) Uani 1 1 d . . . . .
O8 O 0.3333(3) -0.1344(2) -0.24701(18) 0.0595(8) Uani 1 1 d . . . . .
O9 O 0.3223(3) -0.1153(2) -0.36428(17) 0.0596(8) Uani 1 1 d . . . . .
O10A O 0.7662(4) 0.0671(2) -0.2225(2) 0.0421(8) Uani 0.78 1 d . . P A 1
O10B O 0.8042(13) 0.1226(9) -0.2522(7) 0.047(3) Uiso 0.22 1 d D . P A 2
O11A O 0.8498(4) 0.1703(3) -0.1036(2) 0.0451(8) Uani 0.78 1 d . . P A 1
O11B O 0.8222(16) 0.1041(12) -0.1376(9) 0.059(4) Uiso 0.22 1 d D . P A 2
O12A O 0.9684(5) 0.1724(4) -0.2030(4) 0.0648(13) Uani 0.78 1 d D U P A 1
O12B O 0.978(2) 0.2026(17) -0.1625(12) 0.104(10) Uiso 0.22 1 d D U P A 2
N1 N 0.7719(3) -0.0653(2) -0.0534(2) 0.0307(6) Uani 1 1 d D . . . .
H1A H 0.811(4) -0.062(3) -0.013(2) 0.039(12) Uiso 1 1 d D . . . .
N2 N 0.6892(3) 0.0042(2) -0.05163(17) 0.0272(6) Uani 1 1 d . . . . .
N3 N 0.4093(3) 0.2406(2) -0.16541(16) 0.0245(6) Uani 1 1 d D . . . .
H3 H 0.456(3) 0.199(2) -0.1821(19) 0.013(8) Uiso 1 1 d D . . . .
N4 N 0.7660(3) 0.4137(2) -0.1387(2) 0.0381(7) Uani 1 1 d D . . . .
H4 H 0.752(5) 0.457(3) -0.093(2) 0.044(12) Uiso 1 1 d D . . . .
N5 N 0.6545(3) 0.0576(2) -0.43631(16) 0.0284(6) Uani 1 1 d . . . . .
N6 N 0.7360(3) -0.0010(2) -0.48437(17) 0.0306(6) Uani 1 1 d . . . . .
N7 N 0.3827(4) -0.1011(2) -0.29615(19) 0.0400(7) Uani 1 1 d . . . . .
N8 N 0.8631(4) 0.1377(2) -0.1810(2) 0.0422(8) Uani 1 1 d D . . . .
C1 C 0.9480(4) -0.2156(3) -0.0749(2) 0.0393(9) Uani 1 1 d . . . . .
C2 C 1.0352(4) -0.2852(3) -0.0918(3) 0.0470(11) Uani 1 1 d . . . . .
H2 H 1.092850 -0.293426 -0.048719 0.056 Uiso 1 1 calc R . . . .
C3 C 1.0377(5) -0.3419(3) -0.1709(3) 0.0510(11) Uani 1 1 d . . . . .
H3A H 1.100874 -0.387109 -0.181976 0.061 Uiso 1 1 calc R . . . .
C4 C 0.9502(5) -0.3347(3) -0.2348(3) 0.0516(11) Uani 1 1 d . . . . .
H4A H 0.950142 -0.375999 -0.289073 0.062 Uiso 1 1 calc R . . . .
C5 C 0.8633(4) -0.2665(3) -0.2182(3) 0.0408(9) Uani 1 1 d . . . . .
H5 H 0.802892 -0.261354 -0.261805 0.049 Uiso 1 1 calc R . . . .
C6 C 0.8611(4) -0.2048(3) -0.1391(2) 0.0346(8) Uani 1 1 d . . . . .
C7 C 0.7741(4) -0.1287(3) -0.1274(2) 0.0327(8) Uani 1 1 d . . . . .
C8 C 0.6793(4) 0.0689(2) 0.0165(2) 0.0291(7) Uani 1 1 d . . . . .
H8 H 0.730618 0.068368 0.064962 0.035 Uiso 1 1 calc R . . . .
C9 C 0.5931(4) 0.1423(2) 0.02216(19) 0.0262(7) Uani 1 1 d . . . . .
C10 C 0.5057(3) 0.1467(2) -0.04631(19) 0.0253(7) Uani 1 1 d . . . . .
C11 C 0.4216(3) 0.2200(2) -0.03095(19) 0.0250(7) Uani 1 1 d . . . . .
C12 C 0.4280(4) 0.2862(2) 0.0459(2) 0.0297(7) Uani 1 1 d . . . . .
H12 H 0.372123 0.335543 0.054680 0.036 Uiso 1 1 calc R . . . .
C13 C 0.5166(4) 0.2807(2) 0.1112(2) 0.0314(8) Uani 1 1 d . . . . .
C14 C 0.5962(4) 0.2103(2) 0.0995(2) 0.0293(7) Uani 1 1 d . . . . .
H14 H 0.654999 0.207090 0.144592 0.035 Uiso 1 1 calc R . . . .
C15 C 0.3230(3) 0.2229(2) -0.10117(19) 0.0258(7) Uani 1 1 d . . . . .
H15A H 0.267141 0.275014 -0.081355 0.031 Uiso 1 1 calc R . . . .
H15B H 0.252617 0.160728 -0.125428 0.031 Uiso 1 1 calc R . . . .
C16 C 0.5187(3) 0.3334(2) -0.1323(2) 0.0272(7) Uani 1 1 d . . . . .
H16A H 0.524626 0.359665 -0.072356 0.033 Uiso 1 1 calc R . . . .
H16B H 0.486200 0.381081 -0.153995 0.033 Uiso 1 1 calc R . . . .
C17 C 0.6682(4) 0.3193(3) -0.1545(2) 0.0337(8) Uani 1 1 d . . . . .
H17A H 0.711016 0.284634 -0.122263 0.040 Uiso 1 1 calc R . . . .
H17B H 0.658934 0.279206 -0.212781 0.040 Uiso 1 1 calc R . . . .
C18 C 0.9222(4) 0.4033(4) -0.1368(3) 0.0602(13) Uani 1 1 d . . . . .
H18A H 0.947329 0.376069 -0.095245 0.090 Uiso 1 1 calc GR . . . .
H18B H 0.984685 0.466970 -0.123834 0.090 Uiso 1 1 calc GR . . . .
H18C H 0.936738 0.360195 -0.190070 0.090 Uiso 1 1 calc GR . . . .
C19 C 0.7271(5) 0.4601(4) -0.1977(4) 0.0694(15) Uani 1 1 d . . . . .
H19A H 0.736675 0.418523 -0.252610 0.104 Uiso 1 1 calc GR . . . .
H19B H 0.792488 0.522865 -0.183690 0.104 Uiso 1 1 calc GR . . . .
H19C H 0.626256 0.469454 -0.195895 0.104 Uiso 1 1 calc GR . . . .
C20 C 0.3083(4) 0.2358(2) -0.23862(19) 0.0280(7) Uani 1 1 d . . . . .
H20A H 0.244393 0.170957 -0.261794 0.034 Uiso 1 1 calc R . . . .
H20B H 0.245638 0.284240 -0.221339 0.034 Uiso 1 1 calc R . . . .
C21 C 0.3916(4) 0.2546(2) -0.3026(2) 0.0277(7) Uani 1 1 d . . . . .
C22 C 0.4774(4) 0.1868(2) -0.3401(2) 0.0277(7) Uani 1 1 d . . . . .
C23 C 0.5537(4) 0.2013(2) -0.40293(19) 0.0273(7) Uani 1 1 d . . . . .
C24 C 0.5437(4) 0.2828(3) -0.4242(2) 0.0349(8) Uani 1 1 d . . . . .
H24 H 0.594559 0.293188 -0.465925 0.042 Uiso 1 1 calc R . . . .
C25 C 0.4616(4) 0.3474(3) -0.3856(2) 0.0360(8) Uani 1 1 d . . . . .
C26 C 0.3841(4) 0.3339(2) -0.3247(2) 0.0309(7) Uani 1 1 d . . . . .
H26 H 0.326680 0.378965 -0.298792 0.037 Uiso 1 1 calc R . . . .
C27 C 0.6382(4) 0.1356(2) -0.4485(2) 0.0298(7) Uani 1 1 d . . . . .
H27 H 0.684550 0.150612 -0.489916 0.036 Uiso 1 1 calc R . . . .
C28 C 0.7427(4) -0.0767(3) -0.4628(2) 0.0303(7) Uani 1 1 d . . . . .
C29 C 0.8311(4) -0.1456(3) -0.5071(2) 0.0328(8) Uani 1 1 d . . . . .
C30 C 0.9047(4) -0.1317(3) -0.5703(2) 0.0354(8) Uani 1 1 d . . . . .
C31 C 0.9868(4) -0.1985(3) -0.6100(2) 0.0426(9) Uani 1 1 d . . . . .
H31 H 1.037415 -0.189077 -0.652136 0.051 Uiso 1 1 calc R . . . .
C32 C 0.9946(5) -0.2778(3) -0.5883(3) 0.0493(10) Uani 1 1 d . . . . .
H32 H 1.050847 -0.322911 -0.615668 0.059 Uiso 1 1 calc R . . . .
C33 C 0.9213(5) -0.2932(3) -0.5269(3) 0.0485(10) Uani 1 1 d . . . . .
H33 H 0.926598 -0.348735 -0.512792 0.058 Uiso 1 1 calc R . . . .
C34 C 0.8410(4) -0.2272(3) -0.4868(2) 0.0400(9) Uani 1 1 d . . . . .
H34 H 0.791550 -0.237384 -0.444564 0.048 Uiso 1 1 calc R . . . .
O16 O 0.5537(10) -0.2615(6) -0.3685(5) 0.076(2) Uani 0.5 1 d D . P . .
H16C H 0.602(14) -0.253(10) -0.322(5) 0.115 Uiso 0.5 1 d DR . P . .
H16D H 0.616(12) -0.228(9) -0.388(8) 0.115 Uiso 0.5 1 d DR . P . .
O13 O 0.7154(4) 0.5427(2) 0.0066(2) 0.0640(9) Uani 1 1 d . . . . .
O14 O 0.7749(4) 0.4226(2) 0.03288(18) 0.0558(8) Uani 1 1 d . . . . .
O15 O 0.7370(4) 0.5452(3) 0.1300(2) 0.0662(9) Uani 1 1 d . . . . .
N9 N 0.7416(3) 0.5028(2) 0.0582(2) 0.0443(8) Uani 1 1 d . . . . .
N10 N 1.1001(4) -0.0076(3) -0.1372(2) 0.0497(9) Uani 1 1 d . . . . .
C35 C 1.0578(4) -0.0361(3) -0.2045(3) 0.0390(9) Uani 1 1 d . . . . .
C36 C 1.0004(5) -0.0728(3) -0.2910(3) 0.0509(10) Uani 1 1 d . . . . .
H36A H 1.028056 -0.135152 -0.317424 0.076 Uiso 1 1 calc GR . . . .
H36B H 1.040602 -0.026585 -0.315903 0.076 Uiso 1 1 calc GR . . . .
H36C H 0.893937 -0.081178 -0.297641 0.076 Uiso 1 1 calc GR . . . .
N11 N 0.1403(7) -0.4814(5) -0.5672(5) 0.114(2) Uani 1 1 d . . . . .
C37 C 0.1719(7) -0.4331(5) -0.4988(5) 0.0814(17) Uani 1 1 d . . . . .
C38 C 0.2116(8) -0.3715(5) -0.4136(4) 0.0884(18) Uani 1 1 d . . . . .
H38A H 0.160382 -0.317208 -0.402281 0.133 Uiso 1 1 calc GR . . . .
H38B H 0.316949 -0.346769 -0.402176 0.133 Uiso 1 1 calc GR . . . .
H38C H 0.184044 -0.409150 -0.379169 0.133 Uiso 1 1 calc GR . . . .

loop_
_atom_site_aniso_label
_atom_site_aniso_U_11
_atom_site_aniso_U_22
_atom_site_aniso_U_33
_atom_site_aniso_U_23
_atom_site_aniso_U_13
_atom_site_aniso_U_12
Br1 0.0591(3) 0.0392(2) 0.0252(2) 0.00538(16) 0.00291(18) 0.01255(19)
Br2 0.0887(4) 0.0419(3) 0.0469(3) 0.0287(2) 0.0213(2) 0.0267(2)
Cu1 0.0320(3) 0.0300(3) 0.0244(3) 0.0131(2) 0.0046(2) 0.0108(2)
Cu2 0.0347(3) 0.0290(3) 0.0243(3) 0.0115(2) 0.0068(2) 0.0077(2)
O1 0.0520(19) 0.070(2) 0.0478(19) 0.0263(17) 0.0013(15) 0.0325(16)
O2 0.0440(15) 0.0344(13) 0.0306(13) 0.0161(11) 0.0072(11) 0.0155(11)
O3 0.0332(13) 0.0308(12) 0.0226(12) 0.0089(10) 0.0006(10) 0.0104(10)
O4 0.0393(14) 0.0298(12) 0.0288(12) 0.0161(10) 0.0079(10) 0.0083(10)
O5 0.0438(15) 0.0341(13) 0.0271(13) 0.0118(11) 0.0089(11) 0.0114(11)
O6 0.0428(16) 0.0447(16) 0.0380(15) 0.0144(12) 0.0147(13) 0.0091(13)
O7 0.0405(14) 0.0337(13) 0.0233(12) 0.0140(10) 0.0059(10) 0.0091(11)
O8 0.062(2) 0.077(2) 0.0501(18) 0.0431(17) 0.0105(15) -0.0012(16)
O9 0.0585(19) 0.080(2) 0.0352(16) 0.0275(16) -0.0070(14) -0.0092(16)
O10A 0.0376(19) 0.044(2) 0.0392(19) 0.0124(16) -0.0013(15) -0.0002(16)
O11A 0.047(2) 0.059(2) 0.0344(19) 0.0173(18) 0.0041(16) 0.0215(18)
O12A 0.065(3) 0.057(3) 0.082(4) 0.032(3) 0.044(3) 0.006(2)
N1 0.0316(16) 0.0330(16) 0.0339(17) 0.0187(14) 0.0006(13) 0.0109(13)
N2 0.0258(14) 0.0279(15) 0.0329(16) 0.0162(13) 0.0041(12) 0.0070(11)
N3 0.0249(14) 0.0262(15) 0.0245(14) 0.0110(12) 0.0051(11) 0.0053(12)
N4 0.0251(16) 0.0353(18) 0.050(2) 0.0144(16) 0.0006(15) -0.0014(13)
N5 0.0291(15) 0.0303(15) 0.0247(14) 0.0088(12) 0.0033(12) 0.0051(12)
N6 0.0314(16) 0.0326(16) 0.0281(15) 0.0108(13) 0.0057(12) 0.0059(12)
N7 0.0431(19) 0.0462(19) 0.0332(17) 0.0196(15) 0.0057(15) 0.0029(15)
N8 0.0355(19) 0.0387(18) 0.049(2) 0.0118(16) -0.0014(16) 0.0094(15)
C1 0.036(2) 0.042(2) 0.047(2) 0.0229(19) 0.0117(18) 0.0097(17)
C2 0.029(2) 0.044(2) 0.081(3) 0.039(2) 0.006(2) 0.0088(17)
C3 0.045(2) 0.036(2) 0.078(3) 0.021(2) 0.023(2) 0.0149(18)
C4 0.061(3) 0.038(2) 0.063(3) 0.020(2) 0.024(2) 0.018(2)
C5 0.044(2) 0.036(2) 0.049(2) 0.0185(18) 0.0154(19) 0.0141(17)
C6 0.0324(19) 0.0343(19) 0.047(2) 0.0232(17) 0.0136(17) 0.0115(15)
C7 0.0314(19) 0.0344(19) 0.039(2) 0.0192(17) 0.0115(16) 0.0070(15)
C8 0.0274(17) 0.0318(18) 0.0314(19) 0.0181(16) -0.0006(14) 0.0026(14)
C9 0.0266(17) 0.0267(17) 0.0241(17) 0.0098(14) 0.0029(13) 0.0005(13)
C10 0.0247(17) 0.0279(17) 0.0250(17) 0.0125(14) 0.0040(13) 0.0027(13)
C11 0.0272(17) 0.0252(16) 0.0234(16) 0.0121(13) 0.0027(13) 0.0004(13)
C12 0.0316(18) 0.0285(18) 0.0295(18) 0.0109(14) 0.0059(15) 0.0052(14)
C13 0.042(2) 0.0293(18) 0.0208(16) 0.0068(14) 0.0071(15) 0.0033(15)
C14 0.0315(18) 0.0316(18) 0.0256(17) 0.0143(15) 0.0016(14) 0.0005(14)
C15 0.0243(17) 0.0309(17) 0.0236(16) 0.0110(14) 0.0052(13) 0.0045(13)
C16 0.0266(17) 0.0261(17) 0.0285(17) 0.0098(14) 0.0038(14) 0.0036(13)
C17 0.0290(19) 0.0296(18) 0.039(2) 0.0085(16) 0.0025(16) 0.0042(14)
C18 0.024(2) 0.059(3) 0.093(4) 0.025(3) 0.004(2) 0.0001(19)
C19 0.051(3) 0.079(4) 0.098(4) 0.065(3) 0.001(3) -0.002(3)
C20 0.0285(17) 0.0296(17) 0.0249(17) 0.0103(14) -0.0029(14) 0.0040(14)
C21 0.0279(17) 0.0321(18) 0.0239(17) 0.0124(14) 0.0010(14) 0.0039(14)
C22 0.0291(18) 0.0286(17) 0.0248(17) 0.0116(14) -0.0006(14) 0.0018(14)
C23 0.0316(18) 0.0292(17) 0.0214(16) 0.0107(14) 0.0027(14) 0.0031(14)
C24 0.047(2) 0.0324(19) 0.0269(18) 0.0134(15) 0.0066(16) 0.0042(16)
C25 0.050(2) 0.0329(19) 0.0287(18) 0.0157(16) 0.0024(16) 0.0082(17)
C26 0.039(2) 0.0296(18) 0.0241(17) 0.0098(14) 0.0020(15) 0.0080(15)
C27 0.0317(19) 0.0356(19) 0.0228(17) 0.0127(14) 0.0039(14) 0.0034(15)
C28 0.0267(18) 0.0339(19) 0.0260(17) 0.0082(15) -0.0022(14) 0.0020(14)
C29 0.0303(19) 0.037(2) 0.0255(18) 0.0054(15) -0.0003(14) 0.0070(15)
C30 0.0309(19) 0.039(2) 0.0325(19) 0.0091(16) 0.0010(15) 0.0050(16)
C31 0.031(2) 0.052(2) 0.038(2) 0.0071(18) 0.0064(17) 0.0087(17)
C32 0.041(2) 0.053(3) 0.049(3) 0.007(2) 0.007(2) 0.022(2)
C33 0.054(3) 0.044(2) 0.049(3) 0.015(2) 0.004(2) 0.021(2)
C34 0.044(2) 0.042(2) 0.033(2) 0.0092(17) 0.0042(17) 0.0150(18)
O16 0.112(7) 0.067(5) 0.061(5) 0.030(4) 0.026(4) 0.024(4)
O13 0.081(2) 0.0426(17) 0.072(2) 0.0234(16) -0.0021(18) 0.0223(16)
O14 0.074(2) 0.0398(16) 0.0523(18) 0.0110(14) -0.0044(16) 0.0267(15)
O15 0.059(2) 0.073(2) 0.056(2) 0.0021(18) 0.0095(17) 0.0298(17)
N9 0.0312(18) 0.043(2) 0.051(2) 0.0070(17) -0.0029(15) 0.0092(15)
N10 0.056(2) 0.044(2) 0.048(2) 0.0194(17) -0.0064(18) 0.0068(17)
C35 0.036(2) 0.038(2) 0.044(2) 0.0176(18) 0.0020(18) 0.0058(17)
C36 0.051(3) 0.061(3) 0.040(2) 0.019(2) 0.004(2) 0.006(2)
N11 0.111(5) 0.101(5) 0.108(5) 0.009(4) 0.005(4) 0.028(4)
C37 0.077(4) 0.063(4) 0.112(6) 0.038(4) 0.011(4) 0.021(3)
C38 0.101(5) 0.076(4) 0.085(5) 0.024(4) -0.005(4) 0.026(4)

loop_
_atom_type_symbol
_atom_type_description
_atom_type_scat_dispersion_real
_atom_type_scat_dispersion_imag
_atom_type_scat_source
C C 0.0150 0.0070 'International Tables Vol C Tables 4.2.6.8 and 6.1.1.4'
H H 0.0000 0.0000 'International Tables Vol C Tables 4.2.6.8 and 6.1.1.4'
Br Br -0.9500 1.0410 'International Tables Vol C Tables 4.2.6.8 and 6.1.1.4'
Cu Cu -2.9180 3.6940 'International Tables Vol C Tables 4.2.6.8 and 6.1.1.4'
N N 0.0250 0.0140 'International Tables Vol C Tables 4.2.6.8 and 6.1.1.4'
O O 0.0410 0.0250 'International Tables Vol C Tables 4.2.6.8 and 6.1.1.4'

loop_
_geom_angle_atom_site_label_1
_geom_angle_atom_site_label_2
_geom_angle_atom_site_label_3
_geom_angle
_geom_angle_site_symmetry_1
_geom_angle_site_symmetry_3
_geom_angle_publ_flag
O2 Cu1 O7 92.56(10) . . ?
O2 Cu1 O10A 90.30(11) . . ?
O2 Cu1 O11B 93.9(4) . . ?
O3 Cu1 O2 171.60(10) . . ?
O3 Cu1 O7 91.76(9) . . ?
O3 Cu1 O10A 97.85(11) . . ?
O3 Cu1 O11B 91.6(4) . . ?
O3 Cu1 N2 93.81(10) . . ?
O7 Cu1 O10A 72.98(11) . . ?
O7 Cu1 O11B 108.0(3) . . ?
N2 Cu1 O2 81.25(11) . . ?
N2 Cu1 O7 172.28(10) . . ?
N2 Cu1 O10A 111.45(11) . . ?
N2 Cu1 O11B 77.2(3) . . ?
O4 Cu2 O5 176.49(9) . . ?
O4 Cu2 O7 90.04(9) . . ?
O4 Cu2 O10A 92.38(11) . . ?
O4 Cu2 O10B 85.4(3) . . ?
O4 Cu2 N5 95.01(11) . . ?
O5 Cu2 O7 92.99(10) . . ?
O5 Cu2 O10A 90.44(11) . . ?
O5 Cu2 O10B 96.3(3) . . ?
O7 Cu2 O10A 67.20(10) . . ?
O7 Cu2 O10B 91.9(3) . . ?
N5 Cu2 O5 81.94(11) . . ?
N5 Cu2 O7 174.89(11) . . ?
N5 Cu2 O10A 113.27(11) . . ?
N5 Cu2 O10B 89.3(3) . . ?
C1 O1 H1 136(4) . . ?
C7 O2 Cu1 113.2(2) . . ?
C10 O3 Cu1 125.90(19) . . ?
C22 O4 Cu2 125.5(2) . . ?
C28 O5 Cu2 110.2(2) . . ?
C30 O6 H6 110(4) . . ?
Cu1 O7 Cu2 126.65(13) . . ?
N7 O7 Cu1 117.63(19) . . ?
N7 O7 Cu2 115.00(19) . . ?
Cu1 O10A Cu2 92.31(11) . . ?
N8 O10A Cu1 120.6(3) . . ?
N8 O10A Cu2 139.0(3) . . ?
N8 O10B Cu2 139.1(8) . . ?
N8 O11B Cu1 126.9(10) . . ?
N2 N1 H1A 117(3) . . ?
C7 N1 H1A 128(3) . . ?
C7 N1 N2 114.9(3) . . ?
N1 N2 Cu1 111.5(2) . . ?
C8 N2 Cu1 128.3(2) . . ?
C8 N2 N1 120.2(3) . . ?
C15 N3 H3 111(2) . . ?
C16 N3 H3 105(2) . . ?
C16 N3 C15 112.0(3) . . ?
C16 N3 C20 112.0(2) . . ?
C20 N3 H3 106(2) . . ?
C20 N3 C15 110.6(2) . . ?
C17 N4 H4 111(3) . . ?
C17 N4 C18 111.1(3) . . ?
C18 N4 H4 111(3) . . ?
C19 N4 H4 100(3) . . ?
C19 N4 C17 112.6(3) . . ?
C19 N4 C18 110.7(4) . . ?
N6 N5 Cu2 114.0(2) . . ?
C27 N5 Cu2 127.2(2) . . ?
C27 N5 N6 118.7(3) . . ?
C28 N6 N5 110.5(3) . . ?
O8 N7 O7 117.1(3) . . ?
O9 N7 O7 117.0(3) . . ?
O9 N7 O8 125.9(3) . . ?
O10A N8 O11A 113.7(4) . . ?
O10B N8 O12B 110.0(9) . . ?
O11B N8 O10B 127.4(9) . . ?
O11B N8 O12B 122.6(10) . . ?
O12A N8 O10A 127.5(5) . . ?
O12A N8 O11A 118.6(4) . . ?
O1 C1 C2 122.2(4) . . ?
O1 C1 C6 118.0(3) . . ?
C2 C1 C6 119.8(4) . . ?
C1 C2 H2 120.0 . . ?
C3 C2 C1 119.9(4) . . ?
C3 C2 H2 120.0 . . ?
C2 C3 H3A 119.3 . . ?
C2 C3 C4 121.4(4) . . ?
C4 C3 H3A 119.3 . . ?
C3 C4 H4A 120.6 . . ?
C5 C4 C3 118.7(4) . . ?
C5 C4 H4A 120.6 . . ?
C4 C5 H5 119.0 . . ?
C4 C5 C6 121.9(4) . . ?
C6 C5 H5 119.0 . . ?
C1 C6 C7 123.4(3) . . ?
C5 C6 C1 118.2(3) . . ?
C5 C6 C7 118.3(3) . . ?
O2 C7 N1 119.1(3) . . ?
O2 C7 C6 119.9(3) . . ?
N1 C7 C6 121.0(3) . . ?
N2 C8 H8 118.7 . . ?
N2 C8 C9 122.7(3) . . ?
C9 C8 H8 118.7 . . ?
C10 C9 C8 123.3(3) . . ?
C14 C9 C8 116.8(3) . . ?
C14 C9 C10 120.0(3) . . ?
O3 C10 C9 125.6(3) . . ?
O3 C10 C11 117.4(3) . . ?
C11 C10 C9 117.0(3) . . ?
C10 C11 C15 118.0(3) . . ?
C12 C11 C10 121.4(3) . . ?
C12 C11 C15 120.6(3) . . ?
C11 C12 H12 120.0 . . ?
C11 C12 C13 119.9(3) . . ?
C13 C12 H12 120.0 . . ?
C12 C13 Br1 120.0(3) . . ?
C14 C13 Br1 119.4(3) . . ?
C14 C13 C12 120.5(3) . . ?
C9 C14 H14 119.5 . . ?
C13 C14 C9 121.1(3) . . ?
C13 C14 H14 119.5 . . ?
N3 C15 H15A 109.4 . . ?
N3 C15 H15B 109.4 . . ?
C11 C15 N3 111.1(2) . . ?
C11 C15 H15A 109.4 . . ?
C11 C15 H15B 109.4 . . ?
H15A C15 H15B 108.0 . . ?
N3 C16 H16A 109.3 . . ?
N3 C16 H16B 109.3 . . ?
N3 C16 C17 111.7(3) . . ?
H16A C16 H16B 107.9 . . ?
C17 C16 H16A 109.3 . . ?
C17 C16 H16B 109.3 . . ?
N4 C17 C16 111.0(3) . . ?
N4 C17 H17A 109.4 . . ?
N4 C17 H17B 109.4 . . ?
C16 C17 H17A 109.4 . . ?
C16 C17 H17B 109.4 . . ?
H17A C17 H17B 108.0 . . ?
N4 C18 H18A 109.5 . . ?
N4 C18 H18B 109.5 . . ?
N4 C18 H18C 109.5 . . ?
H18A C18 H18B 109.5 . . ?
H18A C18 H18C 109.5 . . ?
H18B C18 H18C 109.5 . . ?
N4 C19 H19A 109.5 . . ?
N4 C19 H19B 109.5 . . ?
N4 C19 H19C 109.5 . . ?
H19A C19 H19B 109.5 . . ?
H19A C19 H19C 109.5 . . ?
H19B C19 H19C 109.5 . . ?
N3 C20 H20A 109.3 . . ?
N3 C20 H20B 109.3 . . ?
H20A C20 H20B 108.0 . . ?
C21 C20 N3 111.5(3) . . ?
C21 C20 H20A 109.3 . . ?
C21 C20 H20B 109.3 . . ?
C22 C21 C20 117.3(3) . . ?
C26 C21 C20 121.5(3) . . ?
C26 C21 C22 121.2(3) . . ?
O4 C22 C21 117.0(3) . . ?
O4 C22 C23 124.6(3) . . ?
C21 C22 C23 118.4(3) . . ?
C22 C23 C27 123.9(3) . . ?
C24 C23 C22 119.0(3) . . ?
C24 C23 C27 117.0(3) . . ?
C23 C24 H24 119.6 . . ?
C25 C24 C23 120.8(3) . . ?
C25 C24 H24 119.6 . . ?
C24 C25 Br2 119.0(3) . . ?
C24 C25 C26 121.2(3) . . ?
C26 C25 Br2 119.8(3) . . ?
C21 C26 C25 119.4(3) . . ?
C21 C26 H26 120.3 . . ?
C25 C26 H26 120.3 . . ?
N5 C27 C23 123.5(3) . . ?
N5 C27 H27 118.2 . . ?
C23 C27 H27 118.2 . . ?
O5 C28 N6 123.2(3) . . ?
O5 C28 C29 119.4(3) . . ?
N6 C28 C29 117.3(3) . . ?
C30 C29 C28 121.7(3) . . ?
C34 C29 C28 119.5(3) . . ?
C34 C29 C30 118.8(3) . . ?
O6 C30 C29 123.0(3) . . ?
O6 C30 C31 117.4(3) . . ?
C31 C30 C29 119.6(3) . . ?
C30 C31 H31 120.0 . . ?
C32 C31 C30 120.1(4) . . ?
C32 C31 H31 120.0 . . ?
C31 C32 H32 119.5 . . ?
C31 C32 C33 121.0(4) . . ?
C33 C32 H32 119.5 . . ?
C32 C33 H33 120.3 . . ?
C34 C33 C32 119.3(4) . . ?
C34 C33 H33 120.3 . . ?
C29 C34 H34 119.4 . . ?
C33 C34 C29 121.2(4) . . ?
C33 C34 H34 119.4 . . ?
H16C O16 H16D 101(10) . . ?
O14 N9 O13 117.5(4) . . ?
O15 N9 O13 119.9(4) . . ?
O15 N9 O14 122.6(4) . . ?
N10 C35 C36 178.9(5) . . ?
C35 C36 H36A 109.5 . . ?
C35 C36 H36B 109.5 . . ?
C35 C36 H36C 109.5 . . ?
H36A C36 H36B 109.5 . . ?
H36A C36 H36C 109.5 . . ?
H36B C36 H36C 109.5 . . ?
N11 C37 C38 179.1(7) . . ?
C37 C38 H38A 109.5 . . ?
C37 C38 H38B 109.5 . . ?
C37 C38 H38C 109.5 . . ?
H38A C38 H38B 109.5 . . ?
H38A C38 H38C 109.5 . . ?
H38B C38 H38C 109.5 . . ?

loop_
_geom_bond_atom_site_label_1
_geom_bond_atom_site_label_2
_geom_bond_distance
_geom_bond_site_symmetry_2
_geom_bond_publ_flag
Br1 C13 1.900(3) . ?
Br2 C25 1.896(3) . ?
Cu1 O2 1.964(2) . ?
Cu1 O3 1.894(2) . ?
Cu1 O7 1.987(2) . ?
Cu1 O10A 2.339(3) . ?
Cu1 O11B 2.370(15) . ?
Cu1 N2 1.930(3) . ?
Cu2 O4 1.889(2) . ?
Cu2 O5 1.926(2) . ?
Cu2 O7 1.999(2) . ?
Cu2 O10A 2.592(3) . ?
Cu2 O10B 2.579(12) . ?
Cu2 N5 1.912(3) . ?
O1 H1 0.83(3) . ?
O1 C1 1.347(5) . ?
O2 C7 1.257(4) . ?
O3 C10 1.313(4) . ?
O4 C22 1.321(4) . ?
O5 C28 1.294(4) . ?
O6 H6 0.90(3) . ?
O6 C30 1.342(4) . ?
O7 N7 1.313(4) . ?
O8 N7 1.222(4) . ?
O9 N7 1.221(4) . ?
O10A N8 1.246(4) . ?
O10B N8 1.261(11) . ?
O11A N8 1.311(5) . ?
O11B N8 1.109(13) . ?
O12A N8 1.196(5) . ?
O12B N8 1.271(15) . ?
N1 H1A 0.75(3) . ?
N1 N2 1.385(4) . ?
N1 C7 1.336(5) . ?
N2 C8 1.288(4) . ?
N3 H3 0.81(3) . ?
N3 C15 1.514(4) . ?
N3 C16 1.495(4) . ?
N3 C20 1.513(4) . ?
N4 H4 0.88(3) . ?
N4 C17 1.484(4) . ?
N4 C18 1.498(5) . ?
N4 C19 1.482(5) . ?
N5 N6 1.375(4) . ?
N5 C27 1.283(4) . ?
N6 C28 1.316(4) . ?
C1 C2 1.394(5) . ?
C1 C6 1.409(5) . ?
C2 H2 0.9500 . ?
C2 C3 1.372(6) . ?
C3 H3A 0.9500 . ?
C3 C4 1.385(6) . ?
C4 H4A 0.9500 . ?
C4 C5 1.375(5) . ?
C5 H5 0.9500 . ?
C5 C6 1.396(6) . ?
C6 C7 1.472(5) . ?
C8 H8 0.9500 . ?
C8 C9 1.445(5) . ?
C9 C10 1.430(4) . ?
C9 C14 1.397(5) . ?
C10 C11 1.416(4) . ?
C11 C12 1.376(5) . ?
C11 C15 1.502(4) . ?
C12 H12 0.9500 . ?
C12 C13 1.397(5) . ?
C13 C14 1.355(5) . ?
C14 H14 0.9500 . ?
C15 H15A 0.9900 . ?
C15 H15B 0.9900 . ?
C16 H16A 0.9900 . ?
C16 H16B 0.9900 . ?
C16 C17 1.515(5) . ?
C17 H17A 0.9900 . ?
C17 H17B 0.9900 . ?
C18 H18A 0.9800 . ?
C18 H18B 0.9800 . ?
C18 H18C 0.9800 . ?
C19 H19A 0.9800 . ?
C19 H19B 0.9800 . ?
C19 H19C 0.9800 . ?
C20 H20A 0.9900 . ?
C20 H20B 0.9900 . ?
C20 C21 1.499(4) . ?
C21 C22 1.417(5) . ?
C21 C26 1.376(4) . ?
C22 C23 1.424(4) . ?
C23 C24 1.403(5) . ?
C23 C27 1.436(5) . ?
C24 H24 0.9500 . ?
C24 C25 1.367(5) . ?
C25 C26 1.396(5) . ?
C26 H26 0.9500 . ?
C27 H27 0.9500 . ?
C28 C29 1.482(5) . ?
C29 C30 1.414(5) . ?
C29 C34 1.395(5) . ?
C30 C31 1.394(5) . ?
C31 H31 0.9500 . ?
C31 C32 1.373(6) . ?
C32 H32 0.9500 . ?
C32 C33 1.391(6) . ?
C33 H33 0.9500 . ?
C33 C34 1.377(6) . ?
C34 H34 0.9500 . ?
O16 H16C 0.87(4) . ?
O16 H16D 0.88(4) . ?
O13 N9 1.271(4) . ?
O14 N9 1.233(4) . ?
O15 N9 1.219(5) . ?
N10 C35 1.131(5) . ?
C35 C36 1.460(6) . ?
C36 H36A 0.9800 . ?
C36 H36B 0.9800 . ?
C36 H36C 0.9800 . ?
N11 C37 1.166(8) . ?
C37 C38 1.455(10) . ?
C38 H38A 0.9800 . ?
C38 H38B 0.9800 . ?
C38 H38C 0.9800 . ?

loop_
_geom_hbond_atom_site_label_D
_geom_hbond_atom_site_label_H
_geom_hbond_atom_site_label_A
_geom_hbond_distance_DH
_geom_hbond_distance_HA
_geom_hbond_distance_DA
_geom_hbond_angle_DHA
_geom_hbond_site_symmetry_A
_geom_hbond_publ_flag
O1 H1 O11A 0.83(3) 1.92(4) 2.616(4) 140(5) 2_755 yes
O1 H1 O11B 0.83(3) 2.11(4) 2.926(14) 165(5) 2_755 yes
O6 H6 N6 0.90(3) 1.81(4) 2.578(4) 142(5) . yes
N1 H1A O1 0.75(3) 2.09(4) 2.598(4) 125(4) . yes
N3 H3 O3 0.81(3) 2.30(3) 2.844(3) 125(3) . yes
N3 H3 O4 0.81(3) 2.26(3) 2.848(4) 129(3) . yes
N4 H4 O13 0.88(3) 1.89(3) 2.774(5) 175(4) . yes
O16 H16C O2 0.87(4) 2.50(10) 3.221(9) 141(12) . yes
O16 H16D O5 0.88(4) 2.15(9) 2.914(8) 146(13) . yes

loop_
_geom_torsion_atom_site_label_1
_geom_torsion_atom_site_label_2
_geom_torsion_atom_site_label_3
_geom_torsion_atom_site_label_4
_geom_torsion
_geom_torsion_site_symmetry_1
_geom_torsion_site_symmetry_2
_geom_torsion_site_symmetry_3
_geom_torsion_site_symmetry_4
_geom_torsion_publ_flag
Br1 C13 C14 C9 -178.8(2) . . . . ?
Br2 C25 C26 C21 -179.8(3) . . . . ?
Cu1 O2 C7 N1 2.5(4) . . . . ?
Cu1 O2 C7 C6 -176.4(2) . . . . ?
Cu1 O3 C10 C9 -3.9(4) . . . . ?
Cu1 O3 C10 C11 176.5(2) . . . . ?
Cu1 O7 N7 O8 -5.9(4) . . . . ?
Cu1 O7 N7 O9 174.2(3) . . . . ?
Cu1 O10A N8 O11A -9.5(4) . . . . ?
Cu1 O10A N8 O12A 164.6(4) . . . . ?
Cu1 O11B N8 O10B 0(2) . . . . ?
Cu1 O11B N8 O12B 176.3(17) . . . . ?
Cu1 N2 C8 C9 2.3(5) . . . . ?
Cu2 O4 C22 C21 176.1(2) . . . . ?
Cu2 O4 C22 C23 -6.6(5) . . . . ?
Cu2 O5 C28 N6 -1.9(4) . . . . ?
Cu2 O5 C28 C29 176.7(2) . . . . ?
Cu2 O7 N7 O8 -176.8(3) . . . . ?
Cu2 O7 N7 O9 3.2(4) . . . . ?
Cu2 O10A N8 O11A 129.3(4) . . . . ?
Cu2 O10A N8 O12A -56.6(6) . . . . ?
Cu2 O10B N8 O11B -4(2) . . . . ?
Cu2 O10B N8 O12B 178.5(17) . . . . ?
Cu2 N5 N6 C28 1.0(3) . . . . ?
Cu2 N5 C27 C23 -3.1(5) . . . . ?
O1 C1 C2 C3 -178.8(4) . . . . ?
O1 C1 C6 C5 -178.8(3) . . . . ?
O1 C1 C6 C7 4.4(5) . . . . ?
O3 C10 C11 C12 -178.0(3) . . . . ?
O3 C10 C11 C15 2.7(4) . . . . ?
O4 C22 C23 C24 -176.0(3) . . . . ?
O4 C22 C23 C27 6.0(5) . . . . ?
O5 C28 C29 C30 -179.1(3) . . . . ?
O5 C28 C29 C34 1.7(5) . . . . ?
O6 C30 C31 C32 -177.7(4) . . . . ?
O7 Cu1 O3 C10 -178.5(2) . . . . ?
O7 Cu2 O4 C22 -176.6(3) . . . . ?
O10A Cu1 O3 C10 -105.4(3) . . . . ?
O10A Cu2 O4 C22 116.2(3) . . . . ?
O10B Cu2 O4 C22 91.5(4) . . . . ?
O11B Cu1 O3 C10 -70.4(4) . . . . ?
N1 N2 C8 C9 -179.1(3) . . . . ?
N2 Cu1 O3 C10 6.9(3) . . . . ?
N2 N1 C7 O2 -0.8(5) . . . . ?
N2 N1 C7 C6 178.0(3) . . . . ?
N2 C8 C9 C10 3.3(5) . . . . ?
N2 C8 C9 C14 -177.7(3) . . . . ?
N3 C16 C17 N4 166.5(3) . . . . ?
N3 C20 C21 C22 64.6(4) . . . . ?
N3 C20 C21 C26 -116.0(3) . . . . ?
N5 Cu2 O4 C22 2.6(3) . . . . ?
N5 N6 C28 O5 0.6(5) . . . . ?
N5 N6 C28 C29 -178.0(3) . . . . ?
N6 N5 C27 C23 179.0(3) . . . . ?
N6 C28 C29 C30 -0.5(5) . . . . ?
N6 C28 C29 C34 -179.7(3) . . . . ?
C1 C2 C3 C4 -2.9(6) . . . . ?
C1 C6 C7 O2 178.0(3) . . . . ?
C1 C6 C7 N1 -0.9(5) . . . . ?
C2 C1 C6 C5 1.4(5) . . . . ?
C2 C1 C6 C7 -175.4(3) . . . . ?
C2 C3 C4 C5 2.4(6) . . . . ?
C3 C4 C5 C6 0.1(6) . . . . ?
C4 C5 C6 C1 -1.9(6) . . . . ?
C4 C5 C6 C7 175.0(3) . . . . ?
C5 C6 C7 O2 1.2(5) . . . . ?
C5 C6 C7 N1 -177.7(3) . . . . ?
C6 C1 C2 C3 0.9(6) . . . . ?
C7 N1 N2 Cu1 -1.3(3) . . . . ?
C7 N1 N2 C8 179.9(3) . . . . ?
C8 C9 C10 O3 -2.5(5) . . . . ?
C8 C9 C10 C11 177.1(3) . . . . ?
C8 C9 C14 C13 -178.6(3) . . . . ?
C9 C10 C11 C12 2.4(4) . . . . ?
C9 C10 C11 C15 -176.9(3) . . . . ?
C10 C9 C14 C13 0.4(5) . . . . ?
C10 C11 C12 C13 -1.3(5) . . . . ?
C10 C11 C15 N3 -62.2(4) . . . . ?
C11 C12 C13 Br1 179.2(2) . . . . ?
C11 C12 C13 C14 -0.3(5) . . . . ?
C12 C11 C15 N3 118.6(3) . . . . ?
C12 C13 C14 C9 0.8(5) . . . . ?
C14 C9 C10 O3 178.5(3) . . . . ?
C14 C9 C10 C11 -1.9(4) . . . . ?
C15 N3 C16 C17 130.6(3) . . . . ?
C15 N3 C20 C21 179.2(3) . . . . ?
C15 C11 C12 C13 177.9(3) . . . . ?
C16 N3 C15 C11 -58.6(3) . . . . ?
C16 N3 C20 C21 53.4(4) . . . . ?
C18 N4 C17 C16 163.3(3) . . . . ?
C19 N4 C17 C16 -71.9(4) . . . . ?
C20 N3 C15 C11 175.6(3) . . . . ?
C20 N3 C16 C17 -104.4(3) . . . . ?
C20 C21 C22 O4 -4.5(4) . . . . ?
C20 C21 C22 C23 177.9(3) . . . . ?
C20 C21 C26 C25 -178.9(3) . . . . ?
C21 C22 C23 C24 1.4(5) . . . . ?
C21 C22 C23 C27 -176.7(3) . . . . ?
C22 C21 C26 C25 0.5(5) . . . . ?
C22 C23 C24 C25 -0.3(5) . . . . ?
C22 C23 C27 N5 -0.8(5) . . . . ?
C23 C24 C25 Br2 179.7(3) . . . . ?
C23 C24 C25 C26 -0.8(6) . . . . ?
C24 C23 C27 N5 -178.9(3) . . . . ?
C24 C25 C26 C21 0.7(5) . . . . ?
C26 C21 C22 O4 176.0(3) . . . . ?
C26 C21 C22 C23 -1.5(5) . . . . ?
C27 N5 N6 C28 179.2(3) . . . . ?
C27 C23 C24 C25 177.9(3) . . . . ?
C28 C29 C30 O6 -1.8(5) . . . . ?
C28 C29 C30 C31 179.9(3) . . . . ?
C28 C29 C34 C33 179.5(4) . . . . ?
C29 C30 C31 C32 0.7(6) . . . . ?
C30 C29 C34 C33 0.3(6) . . . . ?
C30 C31 C32 C33 0.1(6) . . . . ?
C31 C32 C33 C34 -0.7(6) . . . . ?
C32 C33 C34 C29 0.5(6) . . . . ?
C34 C29 C30 O6 177.4(3) . . . . ?
C34 C29 C30 C31 -0.9(5) . . . . ?
